data_7108793
loop_
_publ_author_name
'Ramananda Maity'
'Arnab Rit'
'Christian Schulte to Brinke'
'Constantin G. Daniliuc'
'F. Ekkehardt Hahn'

_publ_section_title
;
 Metal center dependent coordination modes of a tricarbene ligand
;
_journal_name_full Chem.Commun.
_journal_page_first 1011
_journal_paper_doi 10.1039/c2cc37446c
_journal_volume 49
_journal_year 2012
_chemical_formula_sum 'C41 H53 Cl2 F6 Ir2 N6 P'
_chemical_formula_weight 1230.16
_chemical_name_systematic
;
?
;
_space_group_IT_number 148
_symmetry_cell_setting trigonal
_symmetry_space_group_name_Hall '-R 3'
_symmetry_space_group_name_H-M 'R -3 :H'
_atom_sites_solution_hydrogens geom
_atom_sites_solution_primary direct
_atom_sites_solution_secondary difmap
_audit_creation_method SHELXL-97
_cell_angle_alpha 90.00
_cell_angle_beta 90.00
_cell_angle_gamma 120.00
_cell_formula_units_Z 18
_cell_length_a 26.9202(6)
_cell_length_b 26.9202(6)
_cell_length_c 34.3435(14)
_cell_measurement_reflns_used 13959
_cell_measurement_temperature 153(2)
_cell_measurement_theta_max 30.00
_cell_measurement_theta_min 1.47
_cell_volume 21554.2(11)
_computing_cell_refinement 'Bruker SMART'
_computing_data_collection 'Bruker SMART'
_computing_data_reduction 'Bruker SMART'
_computing_molecular_graphics 'XP (BrukerAXS, 2000)'
_computing_publication_material 'SHELXL-97 (Sheldrick, 1997)'
_computing_structure_refinement 'SHELXL-97 (Sheldrick, 1997)'
_computing_structure_solution 'SHELXS-97 (Sheldrick, 1990)'
_diffrn_ambient_temperature 153(2)
_diffrn_measured_fraction_theta_full 0.999
_diffrn_measured_fraction_theta_max 0.999
_diffrn_measurement_device_type 'Bruker SMART APEX'
_diffrn_measurement_method '\w and \f scans'
_diffrn_radiation_monochromator graphite
_diffrn_radiation_source 'fine-focus sealed tube'
_diffrn_radiation_type MoK\a
_diffrn_radiation_wavelength 0.71073
_diffrn_reflns_av_R_equivalents 0.0429
_diffrn_reflns_av_sigmaI/netI 0.0286
_diffrn_reflns_limit_h_max 37
_diffrn_reflns_limit_h_min -37
_diffrn_reflns_limit_k_max 37
_diffrn_reflns_limit_k_min -37
_diffrn_reflns_limit_l_max 48
_diffrn_reflns_limit_l_min -48
_diffrn_reflns_number 85000
_diffrn_reflns_theta_full 30.00
_diffrn_reflns_theta_max 30.00
_diffrn_reflns_theta_min 1.47
_exptl_absorpt_coefficient_mu 5.754
_exptl_absorpt_correction_T_max 0.7618
_exptl_absorpt_correction_T_min 0.6255
_exptl_absorpt_correction_type multi-scan
_exptl_absorpt_process_details 'SADABS (Sheldrick, 2004)'
_exptl_crystal_colour yellow
_exptl_crystal_density_diffrn 1.706
_exptl_crystal_density_method 'not measured'
_exptl_crystal_description plate
_exptl_crystal_F_000 10764
_exptl_crystal_size_max 0.09
_exptl_crystal_size_mid 0.08
_exptl_crystal_size_min 0.05
_refine_diff_density_max 2.101
_refine_diff_density_min -1.039
_refine_diff_density_rms 0.125
_refine_ls_extinction_method none
_refine_ls_goodness_of_fit_ref 1.074
_refine_ls_hydrogen_treatment constr
_refine_ls_matrix_type full
_refine_ls_number_parameters 527
_refine_ls_number_reflns 13959
_refine_ls_number_restraints 30
_refine_ls_restrained_S_all 1.126
_refine_ls_R_factor_all 0.0400
_refine_ls_R_factor_gt 0.0298
_refine_ls_shift/su_max 0.001
_refine_ls_shift/su_mean 0.000
_refine_ls_structure_factor_coef Fsqd
_refine_ls_weighting_details 'calc w=1/[\s^2^(Fo^2^)+(0.0439P)^2^+20.5691P] where P=(Fo^2^+2Fc^2^)/3'
_refine_ls_weighting_scheme calc
_refine_ls_wR_factor_gt 0.0768
_refine_ls_wR_factor_ref 0.0798
_reflns_number_gt 11398
_reflns_number_total 13959
_reflns_threshold_expression >2sigma(I)
_cod_data_source_file c2cc37446c.txt
_cod_data_source_block sad2
_cod_original_sg_symbol_H-M R-3
_cod_database_code 7108793

loop_
_symmetry_equiv_pos_as_xyz
'x, y, z'
'-y, x-y, z'
'-x+y, -x, z'
'x+2/3, y+1/3, z+1/3'
'-y+2/3, x-y+1/3, z+1/3'
'-x+y+2/3, -x+1/3, z+1/3'
'x+1/3, y+2/3, z+2/3'
'-y+1/3, x-y+2/3, z+2/3'
'-x+y+1/3, -x+2/3, z+2/3'
'-x, -y, -z'
'y, -x+y, -z'
'x-y, x, -z'
'-x+2/3, -y+1/3, -z+1/3'
'y+2/3, -x+y+1/3, -z+1/3'
'x-y+2/3, x+1/3, -z+1/3'
'-x+1/3, -y+2/3, -z+2/3'
'y+1/3, -x+y+2/3, -z+2/3'
'x-y+1/3, x+2/3, -z+2/3'

loop_
_atom_site_label
_atom_site_type_symbol
_atom_site_fract_x
_atom_site_fract_y
_atom_site_fract_z
_atom_site_U_iso_or_equiv
_atom_site_adp_type
_atom_site_occupancy
_atom_site_symmetry_multiplicity
_atom_site_calc_flag
_atom_site_refinement_flags
Ir1 Ir 0.150728(6) 0.347918(6) 0.135005(4) 0.02371(4) Uani 1 1 d .
Ir2 Ir 0.158486(6) 0.363622(7) -0.042406(4) 0.02819(4) Uani 1 1 d .
Cl2 Cl 0.18657(4) 0.29673(4) -0.06805(3) 0.0343(2) Uani 1 1 d .
Cl1 Cl 0.21876(4) 0.31461(4) 0.14456(3) 0.03162(18) Uani 1 1 d .
N1 N 0.02854(13) 0.23332(15) -0.02367(8) 0.0320(7) Uani 1 1 d .
N2 N 0.00166(17) 0.1871(2) -0.07783(11) 0.0545(11) Uani 1 1 d .
N3 N 0.05220(13) 0.23962(14) 0.11584(8) 0.0290(6) Uani 1 1 d .
N4 N 0.06608(13) 0.23297(14) 0.17704(9) 0.0323(7) Uani 1 1 d .
N5 N 0.20636(12) 0.37428(13) 0.03490(8) 0.0262(6) Uani 1 1 d .
N6 N 0.27859(13) 0.41925(14) -0.00366(9) 0.0322(7) Uani 1 1 d .
C1 C 0.04675(18) 0.2189(2) -0.05503(11) 0.0415(10) Uani 1 1 d .
H1 H 0.0854 0.2294 -0.0604 0.050 Uiso 1 1 calc R
C2 C -0.03032(17) 0.2089(2) -0.02550(12) 0.0413(10) Uani 1 1 d .
H2 H -0.0545 0.2117 -0.0066 0.050 Uiso 1 1 calc R
C3 C -0.0467(2) 0.1800(2) -0.05976(13) 0.0544(13) Uani 1 1 d .
H3 H -0.0848 0.1587 -0.0694 0.065 Uiso 1 1 calc R
C4 C 0.0045(3) 0.1632(3) -0.11603(16) 0.080(2) Uani 1 1 d .
H4A H -0.0059 0.1821 -0.1366 0.095 Uiso 1 1 calc R
H4B H 0.0446 0.1728 -0.1207 0.095 Uiso 1 1 calc R
C5 C -0.0293(5) 0.1068(5) -0.1192(3) 0.187(6) Uani 1 1 d .
H5A H -0.0058 0.0884 -0.1199 0.281 Uiso 1 1 calc R
H5B H -0.0517 0.0980 -0.1433 0.281 Uiso 1 1 calc R
H5C H -0.0554 0.0924 -0.0969 0.281 Uiso 1 1 calc R
C6 C 0.06356(15) 0.26345(17) 0.00967(9) 0.0269(7) Uani 1 1 d .
C7 C 0.04002(15) 0.23743(16) 0.04566(10) 0.0277(7) Uani 1 1 d .
H7 H 0.0042 0.2028 0.0471 0.033 Uiso 1 1 calc R
C8 C 0.07076(14) 0.26396(15) 0.07868(9) 0.0243(7) Uani 1 1 d .
C9 C 0.08788(15) 0.26865(16) 0.14606(9) 0.0257(7) Uani 1 1 d .
C10 C 0.01772(18) 0.1826(2) 0.16634(12) 0.0437(10) Uani 1 1 d .
H10 H -0.0050 0.1510 0.1830 0.052 Uiso 1 1 calc R
C11 C 0.00841(17) 0.18609(19) 0.12814(11) 0.0395(10) Uani 1 1 d .
H11 H -0.0218 0.1578 0.1127 0.047 Uiso 1 1 calc R
C12 C 0.09271(19) 0.2444(2) 0.21598(10) 0.0398(9) Uani 1 1 d .
H12A H 0.0639 0.2394 0.2358 0.048 Uiso 1 1 calc R
H12B H 0.1244 0.2846 0.2172 0.048 Uiso 1 1 calc R
C13 C 0.1158(2) 0.2048(2) 0.22517(15) 0.0604(14) Uani 1 1 d .
H13A H 0.0848 0.1648 0.2229 0.091 Uiso 1 1 calc R
H13B H 0.1309 0.2119 0.2518 0.091 Uiso 1 1 calc R
H13C H 0.1465 0.2118 0.2068 0.091 Uiso 1 1 calc R
C14 C 0.12522(14) 0.31388(15) 0.07913(9) 0.0234(6) Uani 1 1 d .
C15 C 0.14763(14) 0.33309(15) 0.04189(9) 0.0237(7) Uani 1 1 d .
C16 C 0.22082(16) 0.38952(16) -0.00308(10) 0.0277(7) Uani 1 1 d .
C17 C 0.25462(15) 0.39360(16) 0.05762(11) 0.0306(8) Uani 1 1 d .
H17 H 0.2558 0.3880 0.0848 0.037 Uiso 1 1 calc R
C18 C 0.30027(16) 0.42222(17) 0.03341(11) 0.0340(8) Uani 1 1 d .
H18 H 0.3396 0.4408 0.0406 0.041 Uiso 1 1 calc R
C19 C 0.31458(19) 0.43851(19) -0.03887(12) 0.0404(10) Uani 1 1 d .
H19A H 0.3467 0.4780 -0.0348 0.048 Uiso 1 1 calc R
H19B H 0.2914 0.4393 -0.0610 0.048 Uiso 1 1 calc R
C20 C 0.33862(19) 0.3998(2) -0.04897(13) 0.0461(11) Uani 1 1 d .
H20A H 0.3628 0.4001 -0.0275 0.069 Uiso 1 1 calc R
H20B H 0.3616 0.4138 -0.0728 0.069 Uiso 1 1 calc R
H20C H 0.3070 0.3606 -0.0531 0.069 Uiso 1 1 calc R
C21 C 0.11695(15) 0.31251(16) 0.00604(9) 0.0250(7) Uani 1 1 d .
C22 C 0.11273(17) 0.40074(17) 0.13466(11) 0.0328(8) Uani 1 1 d .
C23 C 0.11813(18) 0.38906(18) 0.17514(11) 0.0345(8) Uani 1 1 d .
C24 C 0.17704(18) 0.41250(18) 0.18356(11) 0.0347(8) Uani 1 1 d .
C25 C 0.20937(18) 0.44183(17) 0.14893(11) 0.0343(8) Uani 1 1 d .
C26 C 0.17032(18) 0.43668(17) 0.11998(11) 0.0330(8) Uani 1 1 d .
C27 C 0.0578(2) 0.3863(2) 0.11447(14) 0.0500(12) Uani 1 1 d .
H27A H 0.0436 0.4110 0.1244 0.075 Uiso 1 1 calc R
H27B H 0.0293 0.3461 0.1194 0.075 Uiso 1 1 calc R
H27C H 0.0647 0.3925 0.0864 0.075 Uiso 1 1 calc R
C28 C 0.0690(2) 0.3587(2) 0.20285(13) 0.0492(12) Uani 1 1 d .
H28A H 0.0816 0.3459 0.2256 0.074 Uiso 1 1 calc R
H28B H 0.0376 0.3254 0.1899 0.074 Uiso 1 1 calc R
H28C H 0.0558 0.3849 0.2112 0.074 Uiso 1 1 calc R
C29 C 0.2034(2) 0.4133(2) 0.22244(12) 0.0521(12) Uani 1 1 d .
H29A H 0.2194 0.4515 0.2341 0.078 Uiso 1 1 calc R
H29B H 0.2340 0.4041 0.2188 0.078 Uiso 1 1 calc R
H29C H 0.1739 0.3848 0.2397 0.078 Uiso 1 1 calc R
C30 C 0.2734(2) 0.4751(2) 0.14703(15) 0.0530(12) Uani 1 1 d .
H30A H 0.2855 0.4859 0.1200 0.080 Uiso 1 1 calc R
H30B H 0.2889 0.4515 0.1569 0.080 Uiso 1 1 calc R
H30C H 0.2877 0.5098 0.1630 0.080 Uiso 1 1 calc R
C31 C 0.1844(2) 0.4660(2) 0.08128(12) 0.0479(11) Uani 1 1 d .
H31A H 0.1780 0.4988 0.0822 0.072 Uiso 1 1 calc R
H31B H 0.1598 0.4390 0.0612 0.072 Uiso 1 1 calc R
H31C H 0.2247 0.4796 0.0750 0.072 Uiso 1 1 calc R
C32 C 0.1841(2) 0.4486(2) -0.07025(12) 0.0451(11) Uani 1 1 d .
C33 C 0.1686(2) 0.4075(2) -0.09998(11) 0.0455(11) Uani 1 1 d .
C34 C 0.1090(2) 0.3643(2) -0.09538(10) 0.0425(11) Uani 1 1 d .
C35 C 0.08767(19) 0.3783(2) -0.06142(11) 0.0373(9) Uani 1 1 d .
C36 C 0.1352(2) 0.4294(2) -0.04426(10) 0.0383(10) Uani 1 1 d .
C37 C 0.2385(2) 0.5047(2) -0.06527(16) 0.0588(14) Uani 1 1 d .
H37A H 0.2666 0.5079 -0.0847 0.088 Uiso 1 1 calc R
H37B H 0.2539 0.5067 -0.0391 0.088 Uiso 1 1 calc R
H37C H 0.2306 0.5363 -0.0688 0.088 Uiso 1 1 calc R
C38 C 0.2048(3) 0.4078(3) -0.13354(13) 0.0627(16) Uani 1 1 d .
H38A H 0.1856 0.4062 -0.1581 0.094 Uiso 1 1 calc R
H38B H 0.2102 0.3745 -0.1316 0.094 Uiso 1 1 calc R
H38C H 0.2423 0.4431 -0.1327 0.094 Uiso 1 1 calc R
C39 C 0.0747(3) 0.3161(3) -0.12386(13) 0.0599(15) Uani 1 1 d .
H39A H 0.0352 0.2929 -0.1144 0.090 Uiso 1 1 calc R
H39B H 0.0921 0.2918 -0.1262 0.090 Uiso 1 1 calc R
H39C H 0.0745 0.3322 -0.1494 0.090 Uiso 1 1 calc R
C40 C 0.0285(2) 0.3499(2) -0.04630(13) 0.0494(12) Uani 1 1 d .
H40A H 0.0139 0.3767 -0.0472 0.074 Uiso 1 1 calc R
H40B H 0.0282 0.3379 -0.0193 0.074 Uiso 1 1 calc R
H40C H 0.0041 0.3162 -0.0623 0.074 Uiso 1 1 calc R
C41 C 0.1302(2) 0.4645(2) -0.01222(12) 0.0513(13) Uani 1 1 d .
H41A H 0.1664 0.4844 0.0021 0.077 Uiso 1 1 calc R
H41B H 0.0993 0.4393 0.0056 0.077 Uiso 1 1 calc R
H41C H 0.1215 0.4928 -0.0234 0.077 Uiso 1 1 calc R
P1 P 0.5000 0.5000 0.0000 0.0327(3) Uani 1 2 d S
F11 F 0.47558(13) 0.44667(11) -0.02911(8) 0.0569(7) Uani 1 1 d U
F12 F 0.4545(2) 0.51486(18) -0.01368(17) 0.1343(19) Uani 1 1 d U
F13 F 0.4569(2) 0.45832(16) 0.03086(11) 0.1274(18) Uani 1 1 d U
P2 P 0.0000 0.0000 -0.20619(10) 0.0688(7) Uani 1 3 d S
F21 F -0.0162(3) 0.0361(3) -0.2341(2) 0.185(3) Uani 1 1 d U
F22 F -0.0550(3) -0.0155(3) -0.1866(2) 0.203(3) Uani 1 1 d U

loop_
_atom_site_aniso_label
_atom_site_aniso_U_11
_atom_site_aniso_U_22
_atom_site_aniso_U_33
_atom_site_aniso_U_23
_atom_site_aniso_U_13
_atom_site_aniso_U_12
Ir1 0.02575(7) 0.03399(8) 0.01509(6) -0.00002(5) 0.00075(4) 0.01772(6)
Ir2 0.03760(8) 0.04398(9) 0.01565(7) 0.00526(5) 0.00652(5) 0.02988(7)
Cl2 0.0411(5) 0.0487(5) 0.0276(4) 0.0010(4) 0.0060(4) 0.0333(5)
Cl1 0.0263(4) 0.0397(5) 0.0336(4) -0.0014(4) -0.0023(3) 0.0201(4)
N1 0.0313(16) 0.049(2) 0.0202(14) -0.0060(13) -0.0049(12) 0.0238(15)
N2 0.051(2) 0.091(3) 0.0330(19) -0.029(2) -0.0154(17) 0.045(2)
N3 0.0264(15) 0.0401(18) 0.0188(14) 0.0034(12) 0.0009(11) 0.0153(14)
N4 0.0306(16) 0.0419(18) 0.0208(14) 0.0065(13) 0.0020(12) 0.0155(14)
N5 0.0246(14) 0.0363(16) 0.0192(13) 0.0035(12) 0.0057(11) 0.0164(13)
N6 0.0310(16) 0.0412(18) 0.0285(16) 0.0077(13) 0.0101(13) 0.0212(15)
C1 0.036(2) 0.068(3) 0.0258(19) -0.0098(19) -0.0050(16) 0.030(2)
C2 0.029(2) 0.066(3) 0.032(2) -0.0116(19) -0.0084(16) 0.027(2)
C3 0.038(2) 0.085(4) 0.041(2) -0.026(2) -0.0145(19) 0.031(3)
C4 0.097(5) 0.121(6) 0.042(3) -0.047(3) -0.027(3) 0.070(5)
C5 0.202(13) 0.153(10) 0.151(10) -0.080(8) 0.025(9) 0.047(9)
C6 0.0279(17) 0.043(2) 0.0170(15) -0.0002(14) -0.0005(12) 0.0228(16)
C7 0.0225(16) 0.037(2) 0.0231(16) -0.0010(14) -0.0003(13) 0.0150(15)
C8 0.0223(16) 0.0366(19) 0.0173(15) 0.0024(13) 0.0032(12) 0.0171(15)
C9 0.0259(17) 0.041(2) 0.0162(14) 0.0029(13) 0.0045(12) 0.0216(16)
C10 0.035(2) 0.051(3) 0.031(2) 0.0116(18) 0.0042(16) 0.011(2)
C11 0.029(2) 0.043(2) 0.0291(19) 0.0081(17) 0.0020(15) 0.0053(17)
C12 0.047(2) 0.054(3) 0.0179(17) 0.0066(16) -0.0012(16) 0.026(2)
C13 0.078(4) 0.068(3) 0.049(3) 0.002(2) -0.022(3) 0.047(3)
C14 0.0243(16) 0.0320(18) 0.0182(15) 0.0025(13) 0.0013(12) 0.0173(14)
C15 0.0231(16) 0.0322(18) 0.0198(15) -0.0003(13) 0.0020(12) 0.0170(14)
C16 0.0362(19) 0.0350(19) 0.0195(16) 0.0069(13) 0.0084(14) 0.0235(16)
C17 0.0259(18) 0.039(2) 0.0269(18) 0.0009(15) -0.0002(14) 0.0160(16)
C18 0.0258(18) 0.037(2) 0.037(2) 0.0037(16) 0.0039(15) 0.0139(16)
C19 0.043(2) 0.050(2) 0.032(2) 0.0162(18) 0.0194(17) 0.026(2)
C20 0.040(2) 0.055(3) 0.048(3) 0.006(2) 0.0189(19) 0.027(2)
C21 0.0276(17) 0.0393(19) 0.0172(15) 0.0006(13) 0.0030(12) 0.0237(16)
C22 0.040(2) 0.041(2) 0.0277(18) -0.0050(15) -0.0006(15) 0.0287(19)
C23 0.047(2) 0.046(2) 0.0243(18) -0.0020(15) 0.0056(16) 0.033(2)
C24 0.048(2) 0.042(2) 0.0224(17) -0.0034(15) -0.0012(16) 0.0282(19)
C25 0.042(2) 0.036(2) 0.0279(18) -0.0042(15) -0.0009(16) 0.0211(18)
C26 0.046(2) 0.036(2) 0.0233(17) -0.0024(14) -0.0012(15) 0.0257(18)
C27 0.053(3) 0.066(3) 0.053(3) -0.012(2) -0.012(2) 0.047(3)
C28 0.062(3) 0.060(3) 0.042(2) 0.008(2) 0.023(2) 0.043(3)
C29 0.067(3) 0.066(3) 0.030(2) -0.009(2) -0.014(2) 0.039(3)
C30 0.042(3) 0.047(3) 0.059(3) -0.016(2) -0.007(2) 0.014(2)
C31 0.079(3) 0.049(3) 0.031(2) 0.0075(18) 0.007(2) 0.042(3)
C32 0.061(3) 0.058(3) 0.034(2) 0.018(2) 0.012(2) 0.044(3)
C33 0.073(3) 0.067(3) 0.0230(19) 0.0171(19) 0.0161(19) 0.055(3)
C34 0.067(3) 0.073(3) 0.0167(16) 0.0011(18) -0.0016(17) 0.057(3)
C35 0.050(2) 0.062(3) 0.0227(17) 0.0075(17) 0.0027(16) 0.045(2)
C36 0.061(3) 0.060(3) 0.0192(17) 0.0051(16) 0.0029(17) 0.049(2)
C37 0.066(3) 0.049(3) 0.070(3) 0.021(3) 0.010(3) 0.035(3)
C38 0.096(4) 0.097(4) 0.031(2) 0.026(2) 0.032(3) 0.075(4)
C39 0.092(4) 0.093(4) 0.029(2) -0.012(2) -0.014(2) 0.072(4)
C40 0.058(3) 0.082(4) 0.035(2) 0.008(2) 0.001(2) 0.054(3)
C41 0.088(4) 0.072(3) 0.028(2) -0.003(2) -0.005(2) 0.065(3)
P1 0.0330(7) 0.0301(7) 0.0262(7) 0.0055(5) 0.0041(5) 0.0091(6)
F11 0.0624(18) 0.0446(15) 0.0461(15) -0.0069(12) 0.0024(13) 0.0135(13)
F12 0.117(3) 0.085(3) 0.222(5) -0.065(3) -0.106(3) 0.066(2)
F13 0.168(4) 0.062(2) 0.073(2) -0.0057(18) 0.073(2) -0.001(2)
P2 0.0524(9) 0.0524(9) 0.102(2) 0.000 0.000 0.0262(4)
F21 0.152(4) 0.161(5) 0.256(6) 0.056(4) -0.016(4) 0.087(4)
F22 0.169(5) 0.225(6) 0.222(5) 0.023(4) 0.106(4) 0.105(4)

loop_
_atom_type_symbol
_atom_type_description
_atom_type_scat_dispersion_real
_atom_type_scat_dispersion_imag
_atom_type_scat_source
C C 0.0033 0.0016 'International Tables Vol C Tables 4.2.6.8 and 6.1.1.4'
H H 0.0000 0.0000 'International Tables Vol C Tables 4.2.6.8 and 6.1.1.4'
N N 0.0061 0.0033 'International Tables Vol C Tables 4.2.6.8 and 6.1.1.4'
F F 0.0171 0.0103 'International Tables Vol C Tables 4.2.6.8 and 6.1.1.4'
P P 0.1023 0.0942 'International Tables Vol C Tables 4.2.6.8 and 6.1.1.4'
Cl Cl 0.1484 0.1585 'International Tables Vol C Tables 4.2.6.8 and 6.1.1.4'
Ir Ir -1.4442 7.9887 'International Tables Vol C Tables 4.2.6.8 and 6.1.1.4'

loop_
_geom_angle_atom_site_label_1
_geom_angle_atom_site_label_2
_geom_angle_atom_site_label_3
_geom_angle
_geom_angle_site_symmetry_1
_geom_angle_site_symmetry_3
C9 Ir1 C14 77.76(13) . .
C9 Ir1 C22 106.45(15) . .
C14 Ir1 C22 97.22(13) . .
C9 Ir1 C23 94.64(15) . .
C14 Ir1 C23 131.92(14) . .
C22 Ir1 C23 39.01(14) . .
C9 Ir1 C26 144.22(14) . .
C14 Ir1 C26 96.14(13) . .
C22 Ir1 C26 38.66(15) . .
C23 Ir1 C26 63.13(14) . .
C9 Ir1 C24 117.23(14) . .
C14 Ir1 C24 157.84(14) . .
C22 Ir1 C24 63.82(14) . .
C23 Ir1 C24 36.93(15) . .
C26 Ir1 C24 62.00(14) . .
C9 Ir1 C25 154.55(14) . .
C14 Ir1 C25 125.23(13) . .
C22 Ir1 C25 63.54(15) . .
C23 Ir1 C25 62.46(15) . .
C26 Ir1 C25 36.33(14) . .
C24 Ir1 C25 37.51(14) . .
C9 Ir1 Cl1 88.40(10) . .
C14 Ir1 Cl1 96.04(9) . .
C22 Ir1 Cl1 161.88(11) . .
C23 Ir1 Cl1 131.52(11) . .
C26 Ir1 Cl1 127.38(11) . .
C24 Ir1 Cl1 100.40(10) . .
C25 Ir1 Cl1 98.63(10) . .
C16 Ir2 C21 76.72(14) . .
C16 Ir2 C36 105.84(15) . .
C21 Ir2 C36 106.54(14) . .
C16 Ir2 C35 141.53(15) . .
C21 Ir2 C35 97.26(14) . .
C36 Ir2 C35 38.70(16) . .
C16 Ir2 C32 98.99(16) . .
C21 Ir2 C32 143.09(14) . .
C36 Ir2 C32 38.53(15) . .
C35 Ir2 C32 63.18(17) . .
C16 Ir2 C33 123.60(17) . .
C21 Ir2 C33 158.38(16) . .
C36 Ir2 C33 63.32(14) . .
C35 Ir2 C33 62.56(15) . .
C32 Ir2 C33 36.49(16) . .
C16 Ir2 C34 160.26(17) . .
C21 Ir2 C34 121.45(16) . .
C36 Ir2 C34 63.58(15) . .
C35 Ir2 C34 37.18(13) . .
C32 Ir2 C34 62.08(18) . .
C33 Ir2 C34 37.40(18) . .
C16 Ir2 Cl2 89.16(10) . .
C21 Ir2 Cl2 93.60(9) . .
C36 Ir2 Cl2 157.05(10) . .
C35 Ir2 Cl2 129.30(11) . .
C32 Ir2 Cl2 123.19(11) . .
C33 Ir2 Cl2 93.97(11) . .
C34 Ir2 Cl2 96.69(10) . .
C1 N1 C2 109.2(3) . .
C1 N1 C6 125.2(3) . .
C2 N1 C6 125.1(3) . .
C1 N2 C3 108.7(3) . .
C1 N2 C4 124.8(4) . .
C3 N2 C4 126.5(4) . .
C9 N3 C11 110.5(3) . .
C9 N3 C8 116.0(3) . .
C11 N3 C8 132.5(3) . .
C9 N4 C10 110.4(3) . .
C9 N4 C12 124.8(3) . .
C10 N4 C12 124.6(3) . .
C16 N5 C17 110.8(3) . .
C16 N5 C15 115.7(3) . .
C17 N5 C15 132.0(3) . .
C16 N6 C18 110.4(3) . .
C16 N6 C19 125.6(3) . .
C18 N6 C19 123.4(3) . .
N1 C1 N2 108.4(4) . .
N1 C1 H1 125.8 . .
N2 C1 H1 125.8 . .
C3 C2 N1 106.3(4) . .
C3 C2 H2 126.9 . .
N1 C2 H2 126.9 . .
C2 C3 N2 107.4(4) . .
C2 C3 H3 126.3 . .
N2 C3 H3 126.3 . .
C5 C4 N2 114.6(7) . .
C5 C4 H4A 108.6 . .
N2 C4 H4A 108.6 . .
C5 C4 H4B 108.6 . .
N2 C4 H4B 108.6 . .
H4A C4 H4B 107.6 . .
C4 C5 H5A 109.5 . .
C4 C5 H5B 109.5 . .
H5A C5 H5B 109.5 . .
C4 C5 H5C 109.5 . .
H5A C5 H5C 109.5 . .
H5B C5 H5C 109.5 . .
C21 C6 C7 123.2(3) . .
C21 C6 N1 122.5(3) . .
C7 C6 N1 114.3(3) . .
C8 C7 C6 117.5(3) . .
C8 C7 H7 121.2 . .
C6 C7 H7 121.2 . .
C7 C8 N3 121.7(3) . .
C7 C8 C14 125.0(3) . .
N3 C8 C14 113.1(3) . .
N4 C9 N3 105.1(3) . .
N4 C9 Ir1 138.2(3) . .
N3 C9 Ir1 116.6(2) . .
C11 C10 N4 107.9(4) . .
C11 C10 H10 126.1 . .
N4 C10 H10 126.1 . .
C10 C11 N3 106.1(4) . .
C10 C11 H11 127.0 . .
N3 C11 H11 127.0 . .
N4 C12 C13 111.8(4) . .
N4 C12 H12A 109.3 . .
C13 C12 H12A 109.3 . .
N4 C12 H12B 109.3 . .
C13 C12 H12B 109.3 . .
H12A C12 H12B 107.9 . .
C12 C13 H13A 109.5 . .
C12 C13 H13B 109.5 . .
H13A C13 H13B 109.5 . .
C12 C13 H13C 109.5 . .
H13A C13 H13C 109.5 . .
H13B C13 H13C 109.5 . .
C15 C14 C8 113.2(3) . .
C15 C14 Ir1 133.8(3) . .
C8 C14 Ir1 112.7(2) . .
C14 C15 N5 123.2(3) . .
C14 C15 C21 125.8(3) . .
N5 C15 C21 110.9(3) . .
N6 C16 N5 105.3(3) . .
N6 C16 Ir2 136.0(3) . .
N5 C16 Ir2 118.7(3) . .
C18 C17 N5 106.4(3) . .
C18 C17 H17 126.8 . .
N5 C17 H17 126.8 . .
C17 C18 N6 107.1(3) . .
C17 C18 H18 126.5 . .
N6 C18 H18 126.5 . .
N6 C19 C20 112.2(3) . .
N6 C19 H19A 109.2 . .
C20 C19 H19A 109.2 . .
N6 C19 H19B 109.2 . .
C20 C19 H19B 109.2 . .
H19A C19 H19B 107.9 . .
C19 C20 H20A 109.5 . .
C19 C20 H20B 109.5 . .
H20A C20 H20B 109.5 . .
C19 C20 H20C 109.5 . .
H20A C20 H20C 109.5 . .
H20B C20 H20C 109.5 . .
C6 C21 C15 114.4(3) . .
C6 C21 Ir2 131.0(2) . .
C15 C21 Ir2 114.5(2) . .
C26 C22 C23 106.8(3) . .
C26 C22 C27 126.9(4) . .
C23 C22 C27 125.5(4) . .
C26 C22 Ir1 74.7(2) . .
C23 C22 Ir1 73.5(2) . .
C27 C22 Ir1 124.9(3) . .
C24 C23 C22 108.1(3) . .
C24 C23 C28 127.0(4) . .
C22 C23 C28 124.9(4) . .
C24 C23 Ir1 73.3(2) . .
C22 C23 Ir1 67.53(19) . .
C28 C23 Ir1 126.0(3) . .
C23 C24 C25 108.0(3) . .
C23 C24 C29 127.1(4) . .
C25 C24 C29 124.6(4) . .
C23 C24 Ir1 69.8(2) . .
C25 C24 Ir1 71.6(2) . .
C29 C24 Ir1 129.1(3) . .
C26 C25 C24 108.1(4) . .
C26 C25 C30 127.7(4) . .
C24 C25 C30 124.1(4) . .
C26 C25 Ir1 70.7(2) . .
C24 C25 Ir1 70.8(2) . .
C30 C25 Ir1 127.7(3) . .
C25 C26 C22 108.6(3) . .
C25 C26 C31 126.8(4) . .
C22 C26 C31 124.5(4) . .
C25 C26 Ir1 72.9(2) . .
C22 C26 Ir1 66.6(2) . .
C31 C26 Ir1 129.2(3) . .
C22 C27 H27A 109.5 . .
C22 C27 H27B 109.5 . .
H27A C27 H27B 109.5 . .
C22 C27 H27C 109.5 . .
H27A C27 H27C 109.5 . .
H27B C27 H27C 109.5 . .
C23 C28 H28A 109.5 . .
C23 C28 H28B 109.5 . .
H28A C28 H28B 109.5 . .
C23 C28 H28C 109.5 . .
H28A C28 H28C 109.5 . .
H28B C28 H28C 109.5 . .
C24 C29 H29A 109.5 . .
C24 C29 H29B 109.5 . .
H29A C29 H29B 109.5 . .
C24 C29 H29C 109.5 . .
H29A C29 H29C 109.5 . .
H29B C29 H29C 109.5 . .
C25 C30 H30A 109.5 . .
C25 C30 H30B 109.5 . .
H30A C30 H30B 109.5 . .
C25 C30 H30C 109.5 . .
H30A C30 H30C 109.5 . .
H30B C30 H30C 109.5 . .
C26 C31 H31A 109.5 . .
C26 C31 H31B 109.5 . .
H31A C31 H31B 109.5 . .
C26 C31 H31C 109.5 . .
H31A C31 H31C 109.5 . .
H31B C31 H31C 109.5 . .
C33 C32 C36 107.8(4) . .
C33 C32 C37 129.2(4) . .
C36 C32 C37 122.9(4) . .
C33 C32 Ir2 71.8(2) . .
C36 C32 Ir2 67.3(2) . .
C37 C32 Ir2 128.7(3) . .
C32 C33 C34 109.1(4) . .
C32 C33 C38 127.9(5) . .
C34 C33 C38 122.9(5) . .
C32 C33 Ir2 71.7(2) . .
C34 C33 Ir2 71.8(2) . .
C38 C33 Ir2 125.7(3) . .
C35 C34 C33 107.8(4) . .
C35 C34 C39 126.8(4) . .
C33 C34 C39 125.1(4) . .
C35 C34 Ir2 70.2(2) . .
C33 C34 Ir2 70.8(2) . .
C39 C34 Ir2 128.5(3) . .
C34 C35 C36 107.5(4) . .
C34 C35 C40 128.4(4) . .
C36 C35 C40 124.0(4) . .
C34 C35 Ir2 72.6(2) . .
C36 C35 Ir2 67.9(2) . .
C40 C35 Ir2 127.0(3) . .
C35 C36 C32 107.4(3) . .
C35 C36 C41 125.4(4) . .
C32 C36 C41 125.2(4) . .
C35 C36 Ir2 73.4(2) . .
C32 C36 Ir2 74.2(2) . .
C41 C36 Ir2 130.6(3) . .
C32 C37 H37A 109.5 . .
C32 C37 H37B 109.5 . .
H37A C37 H37B 109.5 . .
C32 C37 H37C 109.5 . .
H37A C37 H37C 109.5 . .
H37B C37 H37C 109.5 . .
C33 C38 H38A 109.5 . .
C33 C38 H38B 109.5 . .
H38A C38 H38B 109.5 . .
C33 C38 H38C 109.5 . .
H38A C38 H38C 109.5 . .
H38B C38 H38C 109.5 . .
C34 C39 H39A 109.5 . .
C34 C39 H39B 109.5 . .
H39A C39 H39B 109.5 . .
C34 C39 H39C 109.5 . .
H39A C39 H39C 109.5 . .
H39B C39 H39C 109.5 . .
C35 C40 H40A 109.5 . .
C35 C40 H40B 109.5 . .
H40A C40 H40B 109.5 . .
C35 C40 H40C 109.5 . .
H40A C40 H40C 109.5 . .
H40B C40 H40C 109.5 . .
C36 C41 H41A 109.5 . .
C36 C41 H41B 109.5 . .
H41A C41 H41B 109.5 . .
C36 C41 H41C 109.5 . .
H41A C41 H41C 109.5 . .
H41B C41 H41C 109.5 . .
F12 P1 F12 180.0(5) 10_665 .
F12 P1 F13 90.4(3) 10_665 .
F12 P1 F13 89.6(3) . .
F12 P1 F13 89.6(3) 10_665 10_665
F12 P1 F13 90.4(3) . 10_665
F13 P1 F13 180.0(4) . 10_665
F12 P1 F11 91.10(19) 10_665 10_665
F12 P1 F11 88.90(19) . 10_665
F13 P1 F11 92.59(17) . 10_665
F13 P1 F11 87.41(17) 10_665 10_665
F12 P1 F11 88.90(19) 10_665 .
F12 P1 F11 91.10(19) . .
F13 P1 F11 87.41(17) . .
F13 P1 F11 92.59(17) 10_665 .
F11 P1 F11 180.0(2) 10_665 .
F22 P2 F22 101.1(4) 3 .
F22 P2 F22 101.1(4) 3 2
F22 P2 F22 101.1(4) . 2
F22 P2 F21 169.3(5) 3 2
F22 P2 F21 86.7(4) . 2
F22 P2 F21 84.5(4) 2 2
F22 P2 F21 86.7(4) 3 .
F22 P2 F21 84.5(4) . .
F22 P2 F21 169.3(5) 2 .
F21 P2 F21 86.8(5) 2 .
F22 P2 F21 84.5(4) 3 3
F22 P2 F21 169.3(5) . 3
F22 P2 F21 86.7(4) 2 3
F21 P2 F21 86.8(5) 2 3
F21 P2 F21 86.8(5) . 3

loop_
_geom_bond_atom_site_label_1
_geom_bond_atom_site_label_2
_geom_bond_distance
_geom_bond_site_symmetry_2
Ir1 C9 1.987(4) .
Ir1 C14 2.089(3) .
Ir1 C22 2.127(4) .
Ir1 C23 2.206(3) .
Ir1 C26 2.235(4) .
Ir1 C24 2.252(4) .
Ir1 C25 2.263(4) .
Ir1 Cl1 2.4305(9) .
Ir2 C16 1.989(4) .
Ir2 C21 2.091(3) .
Ir2 C36 2.155(4) .
Ir2 C35 2.230(4) .
Ir2 C32 2.247(4) .
Ir2 C33 2.249(4) .
Ir2 C34 2.261(4) .
Ir2 Cl2 2.4395(9) .
N1 C1 1.319(5) .
N1 C2 1.380(5) .
N1 C6 1.447(4) .
N2 C1 1.334(5) .
N2 C3 1.367(6) .
N2 C4 1.481(6) .
N3 C9 1.364(4) .
N3 C11 1.395(5) .
N3 C8 1.407(4) .
N4 C9 1.355(4) .
N4 C10 1.380(5) .
N4 C12 1.475(5) .
N5 C16 1.364(4) .
N5 C17 1.375(4) .
N5 C15 1.426(4) .
N6 C16 1.347(5) .
N6 C18 1.386(5) .
N6 C19 1.472(4) .
C1 H1 0.9500 .
C2 C3 1.357(6) .
C2 H2 0.9500 .
C3 H3 0.9500 .
C4 C5 1.327(12) .
C4 H4A 0.9900 .
C4 H4B 0.9900 .
C5 H5A 0.9800 .
C5 H5B 0.9800 .
C5 H5C 0.9800 .
C6 C21 1.388(5) .
C6 C7 1.406(5) .
C7 C8 1.375(5) .
C7 H7 0.9500 .
C8 C14 1.409(5) .
C10 C11 1.348(5) .
C10 H10 0.9500 .
C11 H11 0.9500 .
C12 C13 1.511(6) .
C12 H12A 0.9900 .
C12 H12B 0.9900 .
C13 H13A 0.9800 .
C13 H13B 0.9800 .
C13 H13C 0.9800 .
C14 C15 1.398(4) .
C15 C21 1.431(5) .
C17 C18 1.360(5) .
C17 H17 0.9500 .
C18 H18 0.9500 .
C19 C20 1.516(6) .
C19 H19A 0.9900 .
C19 H19B 0.9900 .
C20 H20A 0.9800 .
C20 H20B 0.9800 .
C20 H20C 0.9800 .
C22 C26 1.447(6) .
C22 C23 1.449(5) .
C22 C27 1.497(6) .
C23 C24 1.413(6) .
C23 C28 1.497(6) .
C24 C25 1.452(5) .
C24 C29 1.507(5) .
C25 C26 1.402(5) .
C25 C30 1.494(6) .
C26 C31 1.495(5) .
C27 H27A 0.9800 .
C27 H27B 0.9800 .
C27 H27C 0.9800 .
C28 H28A 0.9800 .
C28 H28B 0.9800 .
C28 H28C 0.9800 .
C29 H29A 0.9800 .
C29 H29B 0.9800 .
C29 H29C 0.9800 .
C30 H30A 0.9800 .
C30 H30B 0.9800 .
C30 H30C 0.9800 .
C31 H31A 0.9800 .
C31 H31B 0.9800 .
C31 H31C 0.9800 .
C32 C33 1.407(7) .
C32 C36 1.455(6) .
C32 C37 1.498(7) .
C33 C34 1.446(7) .
C33 C38 1.506(5) .
C34 C35 1.432(5) .
C34 C39 1.514(7) .
C35 C36 1.455(6) .
C35 C40 1.474(6) .
C36 C41 1.500(5) .
C37 H37A 0.9800 .
C37 H37B 0.9800 .
C37 H37C 0.9800 .
C38 H38A 0.9800 .
C38 H38B 0.9800 .
C38 H38C 0.9800 .
C39 H39A 0.9800 .
C39 H39B 0.9800 .
C39 H39C 0.9800 .
C40 H40A 0.9800 .
C40 H40B 0.9800 .
C40 H40C 0.9800 .
C41 H41A 0.9800 .
C41 H41B 0.9800 .
C41 H41C 0.9800 .
P1 F12 1.539(4) 10_665
P1 F12 1.539(4) .
P1 F13 1.558(3) .
P1 F13 1.558(3) 10_665
P1 F11 1.597(3) 10_665
P1 F11 1.597(3) .
P2 F22 1.482(6) 3
P2 F22 1.482(6) .
P2 F22 1.482(6) 2
P2 F21 1.575(6) 2
P2 F21 1.575(6) .
P2 F21 1.575(6) 3

loop_
_geom_torsion_atom_site_label_1
_geom_torsion_atom_site_label_2
_geom_torsion_atom_site_label_3
_geom_torsion_atom_site_label_4
_geom_torsion
C2 N1 C1 N2 1.8(5)
C6 N1 C1 N2 174.2(4)
C3 N2 C1 N1 -1.7(6)
C4 N2 C1 N1 179.3(5)
C1 N1 C2 C3 -1.2(5)
C6 N1 C2 C3 -173.6(4)
N1 C2 C3 N2 0.1(6)
C1 N2 C3 C2 0.9(6)
C4 N2 C3 C2 180.0(5)
C1 N2 C4 C5 125.0(9)
C3 N2 C4 C5 -53.9(11)
C1 N1 C6 C21 47.7(6)
C2 N1 C6 C21 -141.0(4)
C1 N1 C6 C7 -129.7(4)
C2 N1 C6 C7 41.6(5)
C21 C6 C7 C8 3.1(5)
N1 C6 C7 C8 -179.5(3)
C6 C7 C8 N3 -176.6(3)
C6 C7 C8 C14 -2.9(5)
C9 N3 C8 C7 176.8(3)
C11 N3 C8 C7 9.1(6)
C9 N3 C8 C14 2.5(4)
C11 N3 C8 C14 -165.2(4)
C10 N4 C9 N3 0.1(4)
C12 N4 C9 N3 175.6(3)
C10 N4 C9 Ir1 175.6(3)
C12 N4 C9 Ir1 -8.8(6)
C11 N3 C9 N4 0.0(4)
C8 N3 C9 N4 -170.3(3)
C11 N3 C9 Ir1 -176.7(3)
C8 N3 C9 Ir1 13.0(4)
C14 Ir1 C9 N4 168.4(4)
C22 Ir1 C9 N4 -97.6(4)
C23 Ir1 C9 N4 -59.7(4)
C26 Ir1 C9 N4 -108.2(4)
C24 Ir1 C9 N4 -29.0(4)
C25 Ir1 C9 N4 -35.1(6)
Cl1 Ir1 C9 N4 71.8(4)
C14 Ir1 C9 N3 -16.4(3)
C22 Ir1 C9 N3 77.6(3)
C23 Ir1 C9 N3 115.5(3)
C26 Ir1 C9 N3 67.1(4)
C24 Ir1 C9 N3 146.2(2)
C25 Ir1 C9 N3 140.2(3)
Cl1 Ir1 C9 N3 -112.9(3)
C9 N4 C10 C11 -0.1(5)
C12 N4 C10 C11 -175.7(4)
N4 C10 C11 N3 0.1(5)
C9 N3 C11 C10 -0.1(5)
C8 N3 C11 C10 168.1(4)
C9 N4 C12 C13 -110.5(5)
C10 N4 C12 C13 64.4(5)
C7 C8 C14 C15 -3.5(5)
N3 C8 C14 C15 170.7(3)
C7 C8 C14 Ir1 170.3(3)
N3 C8 C14 Ir1 -15.6(4)
C9 Ir1 C14 C15 -170.8(4)
C22 Ir1 C14 C15 83.9(3)
C23 Ir1 C14 C15 104.0(4)
C26 Ir1 C14 C15 45.0(4)
C24 Ir1 C14 C15 54.1(6)
C25 Ir1 C14 C15 21.3(4)
Cl1 Ir1 C14 C15 -83.8(3)
C9 Ir1 C14 C8 17.2(2)
C22 Ir1 C14 C8 -88.1(3)
C23 Ir1 C14 C8 -68.0(3)
C26 Ir1 C14 C8 -127.1(3)
C24 Ir1 C14 C8 -117.9(4)
C25 Ir1 C14 C8 -150.7(2)
Cl1 Ir1 C14 C8 104.2(2)
C8 C14 C15 N5 -165.4(3)
Ir1 C14 C15 N5 22.6(5)
C8 C14 C15 C21 10.6(5)
Ir1 C14 C15 C21 -161.4(3)
C16 N5 C15 C14 -178.2(3)
C17 N5 C15 C14 17.4(6)
C16 N5 C15 C21 5.2(4)
C17 N5 C15 C21 -159.2(4)
C18 N6 C16 N5 0.6(4)
C19 N6 C16 N5 171.8(3)
C18 N6 C16 Ir2 -177.2(3)
C19 N6 C16 Ir2 -6.0(6)
C17 N5 C16 N6 -0.9(4)
C15 N5 C16 N6 -168.5(3)
C17 N5 C16 Ir2 177.3(2)
C15 N5 C16 Ir2 9.7(4)
C21 Ir2 C16 N6 163.0(4)
C36 Ir2 C16 N6 -93.3(4)
C35 Ir2 C16 N6 -112.1(4)
C32 Ir2 C16 N6 -54.4(4)
C33 Ir2 C16 N6 -25.1(4)
C34 Ir2 C16 N6 -38.6(7)
Cl2 Ir2 C16 N6 69.1(4)
C21 Ir2 C16 N5 -14.5(3)
C36 Ir2 C16 N5 89.2(3)
C35 Ir2 C16 N5 70.4(4)
C32 Ir2 C16 N5 128.1(3)
C33 Ir2 C16 N5 157.4(3)
C34 Ir2 C16 N5 143.8(4)
Cl2 Ir2 C16 N5 -108.4(3)
C16 N5 C17 C18 0.8(4)
C15 N5 C17 C18 165.8(4)
N5 C17 C18 N6 -0.4(4)
C16 N6 C18 C17 -0.1(4)
C19 N6 C18 C17 -171.5(4)
C16 N6 C19 C20 -100.5(5)
C18 N6 C19 C20 69.5(5)
C7 C6 C21 C15 3.0(5)
N1 C6 C21 C15 -174.2(3)
C7 C6 C21 Ir2 -173.7(3)
N1 C6 C21 Ir2 9.1(5)
C14 C15 C21 C6 -10.5(5)
N5 C15 C21 C6 166.0(3)
C14 C15 C21 Ir2 166.8(3)
N5 C15 C21 Ir2 -16.8(4)
C16 Ir2 C21 C6 -166.4(4)
C36 Ir2 C21 C6 90.8(3)
C35 Ir2 C21 C6 52.3(3)
C32 Ir2 C21 C6 106.3(4)
C33 Ir2 C21 C6 32.2(6)
C34 Ir2 C21 C6 22.0(4)
Cl2 Ir2 C21 C6 -78.1(3)
C16 Ir2 C21 C15 16.9(2)
C36 Ir2 C21 C15 -85.9(3)
C35 Ir2 C21 C15 -124.4(3)
C32 Ir2 C21 C15 -70.4(4)
C33 Ir2 C21 C15 -144.5(4)
C34 Ir2 C21 C15 -154.7(2)
Cl2 Ir2 C21 C15 105.2(2)
C9 Ir1 C22 C26 -170.1(2)
C14 Ir1 C22 C26 -90.8(2)
C23 Ir1 C22 C26 113.2(3)
C24 Ir1 C22 C26 77.1(2)
C25 Ir1 C22 C26 35.1(2)
Cl1 Ir1 C22 C26 45.9(4)
C9 Ir1 C22 C23 76.7(2)
C14 Ir1 C22 C23 156.0(2)
C26 Ir1 C22 C23 -113.2(3)
C24 Ir1 C22 C23 -36.1(2)
C25 Ir1 C22 C23 -78.1(2)
Cl1 Ir1 C22 C23 -67.3(4)
C9 Ir1 C22 C27 -45.5(4)
C14 Ir1 C22 C27 33.8(4)
C23 Ir1 C22 C27 -122.2(5)
C26 Ir1 C22 C27 124.6(4)
C24 Ir1 C22 C27 -158.2(4)
C25 Ir1 C22 C27 159.7(4)
Cl1 Ir1 C22 C27 170.6(3)
C26 C22 C23 C24 -5.4(4)
C27 C22 C23 C24 -176.2(4)
Ir1 C22 C23 C24 62.4(3)
C26 C22 C23 C28 173.0(4)
C27 C22 C23 C28 2.3(6)
Ir1 C22 C23 C28 -119.1(4)
C26 C22 C23 Ir1 -67.8(2)
C27 C22 C23 Ir1 121.4(4)
C9 Ir1 C23 C24 131.0(2)
C14 Ir1 C23 C24 -151.3(2)
C22 Ir1 C23 C24 -118.4(3)
C26 Ir1 C23 C24 -78.4(2)
C25 Ir1 C23 C24 -37.3(2)
Cl1 Ir1 C23 C24 39.0(3)
C9 Ir1 C23 C22 -110.6(2)
C14 Ir1 C23 C22 -32.9(3)
C26 Ir1 C23 C22 40.1(2)
C24 Ir1 C23 C22 118.4(3)
C25 Ir1 C23 C22 81.1(3)
Cl1 Ir1 C23 C22 157.47(19)
C9 Ir1 C23 C28 7.1(4)
C14 Ir1 C23 C28 84.8(4)
C22 Ir1 C23 C28 117.6(5)
C26 Ir1 C23 C28 157.7(4)
C24 Ir1 C23 C28 -123.9(5)
C25 Ir1 C23 C28 -161.3(4)
Cl1 Ir1 C23 C28 -84.9(4)
C22 C23 C24 C25 3.0(4)
C28 C23 C24 C25 -175.4(4)
Ir1 C23 C24 C25 61.8(3)
C22 C23 C24 C29 176.8(4)
C28 C23 C24 C29 -1.6(7)
Ir1 C23 C24 C29 -124.4(4)
C22 C23 C24 Ir1 -58.8(3)
C28 C23 C24 Ir1 122.8(4)
C9 Ir1 C24 C23 -57.8(3)
C14 Ir1 C24 C23 71.4(4)
C22 Ir1 C24 C23 38.1(2)
C26 Ir1 C24 C23 81.7(2)
C25 Ir1 C24 C23 118.0(3)
Cl1 Ir1 C24 C23 -151.3(2)
C9 Ir1 C24 C25 -175.8(2)
C14 Ir1 C24 C25 -46.6(5)
C22 Ir1 C24 C25 -79.9(2)
C23 Ir1 C24 C25 -118.0(3)
C26 Ir1 C24 C25 -36.3(2)
Cl1 Ir1 C24 C25 90.7(2)
C9 Ir1 C24 C29 64.1(4)
C14 Ir1 C24 C29 -166.7(4)
C22 Ir1 C24 C29 160.0(5)
C23 Ir1 C24 C29 121.9(5)
C26 Ir1 C24 C29 -156.4(5)
C25 Ir1 C24 C29 -120.1(5)
Cl1 Ir1 C24 C29 -29.4(4)
C23 C24 C25 C26 0.6(4)
C29 C24 C25 C26 -173.4(4)
Ir1 C24 C25 C26 61.2(3)
C23 C24 C25 C30 176.2(4)
C29 C24 C25 C30 2.2(6)
Ir1 C24 C25 C30 -123.2(4)
C23 C24 C25 Ir1 -60.6(3)
C29 C24 C25 Ir1 125.4(4)
C9 Ir1 C25 C26 -109.2(3)
C14 Ir1 C25 C26 42.4(3)
C22 Ir1 C25 C26 -37.3(2)
C23 Ir1 C25 C26 -81.3(2)
C24 Ir1 C25 C26 -118.0(3)
Cl1 Ir1 C25 C26 146.1(2)
C9 Ir1 C25 C24 8.8(4)
C14 Ir1 C25 C24 160.4(2)
C22 Ir1 C25 C24 80.7(2)
C23 Ir1 C25 C24 36.7(2)
C26 Ir1 C25 C24 118.0(3)
Cl1 Ir1 C25 C24 -95.9(2)
C9 Ir1 C25 C30 127.5(4)
C14 Ir1 C25 C30 -80.9(4)
C22 Ir1 C25 C30 -160.5(4)
C23 Ir1 C25 C30 155.5(4)
C26 Ir1 C25 C30 -123.2(5)
C24 Ir1 C25 C30 118.7(5)
Cl1 Ir1 C25 C30 22.9(4)
C24 C25 C26 C22 -4.0(4)
C30 C25 C26 C22 -179.4(4)
Ir1 C25 C26 C22 57.3(3)
C24 C25 C26 C31 172.1(4)
C30 C25 C26 C31 -3.3(7)
Ir1 C25 C26 C31 -126.6(4)
C24 C25 C26 Ir1 -61.3(3)
C30 C25 C26 Ir1 123.3(4)
C23 C22 C26 C25 5.8(4)
C27 C22 C26 C25 176.5(4)
Ir1 C22 C26 C25 -61.2(3)
C23 C22 C26 C31 -170.4(4)
C27 C22 C26 C31 0.2(6)
Ir1 C22 C26 C31 122.6(4)
C23 C22 C26 Ir1 67.0(2)
C27 C22 C26 Ir1 -122.4(4)
C9 Ir1 C26 C25 136.0(3)
C14 Ir1 C26 C25 -146.4(2)
C22 Ir1 C26 C25 119.7(3)
C23 Ir1 C26 C25 79.3(2)
C24 Ir1 C26 C25 37.5(2)
Cl1 Ir1 C26 C25 -43.9(3)
C9 Ir1 C26 C22 16.3(3)
C14 Ir1 C26 C22 93.9(2)
C23 Ir1 C26 C22 -40.4(2)
C24 Ir1 C26 C22 -82.2(2)
C25 Ir1 C26 C22 -119.7(3)
Cl1 Ir1 C26 C22 -163.67(17)
C9 Ir1 C26 C31 -100.0(4)
C14 Ir1 C26 C31 -22.5(4)
C22 Ir1 C26 C31 -116.4(5)
C23 Ir1 C26 C31 -156.8(5)
C24 Ir1 C26 C31 161.4(5)
C25 Ir1 C26 C31 123.9(5)
Cl1 Ir1 C26 C31 80.0(4)
C16 Ir2 C32 C33 136.7(3)
C21 Ir2 C32 C33 -143.4(3)
C36 Ir2 C32 C33 -119.1(4)
C35 Ir2 C32 C33 -79.3(3)
C34 Ir2 C32 C33 -37.3(3)
Cl2 Ir2 C32 C33 41.8(3)
C16 Ir2 C32 C36 -104.2(3)
C21 Ir2 C32 C36 -24.3(4)
C35 Ir2 C32 C36 39.7(2)
C33 Ir2 C32 C36 119.1(4)
C34 Ir2 C32 C36 81.8(3)
Cl2 Ir2 C32 C36 160.9(2)
C16 Ir2 C32 C37 10.6(4)
C21 Ir2 C32 C37 90.5(5)
C36 Ir2 C32 C37 114.8(5)
C35 Ir2 C32 C37 154.5(5)
C33 Ir2 C32 C37 -126.1(5)
C34 Ir2 C32 C37 -163.4(5)
Cl2 Ir2 C32 C37 -84.3(4)
C36 C32 C33 C34 4.5(4)
C37 C32 C33 C34 -172.0(4)
Ir2 C32 C33 C34 62.4(3)
C36 C32 C33 C38 -179.3(4)
C37 C32 C33 C38 4.1(7)
Ir2 C32 C33 C38 -121.5(4)
C36 C32 C33 Ir2 -57.9(3)
C37 C32 C33 Ir2 125.6(5)
C16 Ir2 C33 C32 -54.4(3)
C21 Ir2 C33 C32 103.8(5)
C36 Ir2 C33 C32 37.5(3)
C35 Ir2 C33 C32 81.2(3)
C34 Ir2 C33 C32 118.2(4)
Cl2 Ir2 C33 C32 -146.0(3)
C16 Ir2 C33 C34 -172.5(2)
C21 Ir2 C33 C34 -14.4(5)
C36 Ir2 C33 C34 -80.6(3)
C35 Ir2 C33 C34 -37.0(2)
C32 Ir2 C33 C34 -118.2(4)
Cl2 Ir2 C33 C34 95.8(2)
C16 Ir2 C33 C38 69.6(5)
C21 Ir2 C33 C38 -132.3(5)
C36 Ir2 C33 C38 161.5(5)
C35 Ir2 C33 C38 -154.8(5)
C32 Ir2 C33 C38 124.0(6)
C34 Ir2 C33 C38 -117.9(6)
Cl2 Ir2 C33 C38 -22.0(5)
C32 C33 C34 C35 -1.5(4)
C38 C33 C34 C35 -177.9(4)
Ir2 C33 C34 C35 60.8(3)
C32 C33 C34 C39 173.5(4)
C38 C33 C34 C39 -2.9(6)
Ir2 C33 C34 C39 -124.1(4)
C32 C33 C34 Ir2 -62.3(3)
C38 C33 C34 Ir2 121.3(4)
C16 Ir2 C34 C35 -99.3(5)
C21 Ir2 C34 C35 55.9(3)
C36 Ir2 C34 C35 -38.1(3)
C32 Ir2 C34 C35 -81.6(3)
C33 Ir2 C34 C35 -118.0(4)
Cl2 Ir2 C34 C35 154.2(3)
C16 Ir2 C34 C33 18.7(5)
C21 Ir2 C34 C33 173.8(2)
C36 Ir2 C34 C33 79.9(3)
C35 Ir2 C34 C33 118.0(4)
C32 Ir2 C34 C33 36.4(2)
Cl2 Ir2 C34 C33 -87.8(2)
C16 Ir2 C34 C39 138.8(5)
C21 Ir2 C34 C39 -66.1(4)
C36 Ir2 C34 C39 -160.0(5)
C35 Ir2 C34 C39 -121.9(6)
C32 Ir2 C34 C39 156.5(5)
C33 Ir2 C34 C39 120.1(5)
Cl2 Ir2 C34 C39 32.3(4)
C33 C34 C35 C36 -2.1(4)
C39 C34 C35 C36 -177.0(4)
Ir2 C34 C35 C36 59.1(2)
C33 C34 C35 C40 175.0(4)
C39 C34 C35 C40 0.0(7)
Ir2 C34 C35 C40 -123.8(4)
C33 C34 C35 Ir2 -61.2(3)
C39 C34 C35 Ir2 123.9(4)
C16 Ir2 C35 C34 147.6(3)
C21 Ir2 C35 C34 -134.6(3)
C36 Ir2 C35 C34 117.9(4)
C32 Ir2 C35 C34 78.4(3)
C33 Ir2 C35 C34 37.2(3)
Cl2 Ir2 C35 C34 -33.9(3)
C16 Ir2 C35 C36 29.7(3)
C21 Ir2 C35 C36 107.5(2)
C32 Ir2 C35 C36 -39.6(2)
C33 Ir2 C35 C36 -80.7(3)
C34 Ir2 C35 C36 -117.9(4)
Cl2 Ir2 C35 C36 -151.83(18)
C16 Ir2 C35 C40 -87.1(5)
C21 Ir2 C35 C40 -9.3(4)
C36 Ir2 C35 C40 -116.7(5)
C32 Ir2 C35 C40 -156.3(4)
C33 Ir2 C35 C40 162.5(5)
C34 Ir2 C35 C40 125.3(5)
Cl2 Ir2 C35 C40 91.4(4)
C34 C35 C36 C32 4.8(4)
C40 C35 C36 C32 -172.4(4)
Ir2 C35 C36 C32 66.9(3)
C34 C35 C36 C41 169.4(4)
C40 C35 C36 C41 -7.8(6)
Ir2 C35 C36 C41 -128.5(4)
C34 C35 C36 Ir2 -62.1(3)
C40 C35 C36 Ir2 120.7(4)
C33 C32 C36 C35 -5.7(4)
C37 C32 C36 C35 171.1(4)
Ir2 C32 C36 C35 -66.4(3)
C33 C32 C36 C41 -170.4(4)
C37 C32 C36 C41 6.4(6)
Ir2 C32 C36 C41 128.9(4)
C33 C32 C36 Ir2 60.7(3)
C37 C32 C36 Ir2 -122.5(4)
C16 Ir2 C36 C35 -161.3(2)
C21 Ir2 C36 C35 -80.8(2)
C32 Ir2 C36 C35 114.2(3)
C33 Ir2 C36 C35 78.6(2)
C34 Ir2 C36 C35 36.6(2)
Cl2 Ir2 C36 C35 69.5(4)
C16 Ir2 C36 C32 84.5(3)
C21 Ir2 C36 C32 165.0(3)
C35 Ir2 C36 C32 -114.2(3)
C33 Ir2 C36 C32 -35.6(3)
C34 Ir2 C36 C32 -77.6(3)
Cl2 Ir2 C36 C32 -44.6(5)
C16 Ir2 C36 C41 -38.6(5)
C21 Ir2 C36 C41 41.9(5)
C35 Ir2 C36 C41 122.7(5)
C32 Ir2 C36 C41 -123.1(6)
C33 Ir2 C36 C41 -158.7(5)
C34 Ir2 C36 C41 159.3(5)
Cl2 Ir2 C36 C41 -167.8(3)

loop_
_platon_squeeze_void_nr
_platon_squeeze_void_average_x
_platon_squeeze_void_average_y
_platon_squeeze_void_average_z
_platon_squeeze_void_volume
_platon_squeeze_void_count_electrons
_platon_squeeze_void_content
1 0.000 0.000 0.000 373 102 ' '
2 0.000 0.000 0.500 702 119 ' '
3 0.757 0.011 0.196 9 0 ' '
4 0.655 0.079 0.530 8 0 ' '
5 0.413 0.091 0.137 8 0 ' '
6 0.667 0.333 0.833 710 120 ' '
7 0.667 0.333 0.333 376 102 ' '
8 0.254 0.242 0.196 9 0 ' '
9 0.011 0.254 0.804 9 0 ' '
10 0.909 0.322 0.137 8 0 ' '
11 0.424 0.345 0.530 8 0 ' '
12 0.322 0.413 0.863 8 0 ' '
13 0.079 0.424 0.470 8 0 ' '
14 0.333 0.667 0.167 710 120 ' '
15 0.333 0.667 0.667 376 102 ' '
16 0.920 0.576 0.530 8 0 ' '
17 0.678 0.587 0.137 8 0 ' '
18 0.576 0.655 0.470 8 0 ' '
19 0.091 0.678 0.863 8 0 ' '
20 0.989 0.746 0.196 9 0 ' '
21 0.746 0.757 0.804 9 0 ' '
22 0.587 0.909 0.863 8 0 ' '
23 0.345 0.920 0.470 8 0 ' '
24 0.242 0.988 0.804 9 0 ' '
